data_4104052
loop_
_publ_author_name
'Elinor C. Spencer'
'Ross J. Angel'
'Nancy L. Ross'
'Brian E. Hanson'
'Judith A. K. Howard'

_publ_section_title
;
 Pressure-Induced Cooperative Bond Rearrangement in a Zinc Imidazolate
 Framework: A High-Pressure Single-Crystal X-Ray Diffraction Study
;
_journal_name_full 'Journal of the American Chemical Society'
_journal_page_first 4022
_journal_page_last 4026
_journal_paper_doi 10.1021/ja808531m
_journal_volume 131
_journal_year 2009
_chemical_formula_moiety 'C12 H12 N8 Zn2'
_chemical_formula_sum 'C12 H12 N8 Zn2'
_chemical_formula_weight 399.04
_chemical_name_common 'Zinc Imidazolate'
_chemical_name_systematic
;
 ?
;
_space_group_IT_number 110
_symmetry_cell_setting tetragonal
_symmetry_space_group_name_Hall 'I 4bw -2c'
_symmetry_space_group_name_H-M 'I 41 c d'
_atom_sites_solution_hydrogens geom
_atom_sites_solution_primary direct
_atom_sites_solution_secondary difmap
_audit_creation_method SHELXL-97
_cell_angle_alpha 90.00
_cell_angle_beta 90.00
_cell_angle_gamma 90.00
_cell_formula_units_Z 16
_cell_length_a 23.0474(6)
_cell_length_b 23.0474(6)
_cell_length_c 12.4020(7)
_cell_measurement_pressure 543000(5000)
_cell_measurement_reflns_used 464
_cell_measurement_temperature 298(2)
_cell_measurement_theta_max 22.78
_cell_measurement_theta_min 2.50
_cell_volume 6587.7(4)
_computing_cell_refinement 'RED v171.32 (Oxford Diffraction)'
_computing_data_collection 'CCD v171.32 (Oxford Diffraction)'
_computing_data_reduction
;
RED v171.32 (Oxford Diffraction)
Absorb61, Angel (2004) J. Appl. Cryst. 37:486-492
Average v.2.21, Angel (2005)                 
;
_computing_molecular_graphics
;
CrystalMaker V.2.0.6, CrystalMaker Software Ltd.'
;
_computing_structure_refinement
;
shelxl-97 (G.M.Sheldrick, 2008, Acta Cryst., A64,112)
WinGX (L.J Farrugia, 1999, J. Appl. Cryst., 32, 837)
;
_computing_structure_solution
;
shelxs-86 (G.M.Sheldrick, 2008, Acta Cryst., A64,112)
WinGX (L.J Farrugia, 1999, J. Appl. Cryst., 32, 837)
;
_diffrn_ambient_pressure 547000(5000)
_diffrn_ambient_temperature 298(2)
_diffrn_detector 'Oxford Diffraction, Xcalibur1 CCD'
_diffrn_measured_fraction_theta_full 0.542
_diffrn_measured_fraction_theta_max 0.542
_diffrn_measurement_device '\k-geometry diffractometer'
_diffrn_measurement_device_type 'Oxford Diffraction Xcalibur1'
_diffrn_measurement_method 'phi and omega scans'
_diffrn_radiation_monochromator graphite
_diffrn_radiation_probe x-ray
_diffrn_radiation_source 'fine-focus sealed tube'
_diffrn_radiation_type MoK\a
_diffrn_radiation_wavelength 0.71073
_diffrn_reflns_av_R_equivalents 1.005
_diffrn_reflns_limit_h_max 26
_diffrn_reflns_limit_h_min -26
_diffrn_reflns_limit_k_max 26
_diffrn_reflns_limit_k_min -26
_diffrn_reflns_limit_l_max 17
_diffrn_reflns_limit_l_min -17
_diffrn_reflns_number 50038
_diffrn_reflns_reduction_process
; 
Data averaged using Blessing (1987) criteria 
;
_diffrn_reflns_theta_full 30.00
_diffrn_reflns_theta_max 30.00
_diffrn_reflns_theta_min 2.99
_exptl_absorpt_coefficient_mu 2.920
_exptl_absorpt_correction_T_max 0.301
_exptl_absorpt_correction_T_min 0.215
_exptl_absorpt_correction_type gaussian
_exptl_absorpt_process_details
;
Gaussian integration over a grid
of 16 x  8 x 16 points =  2048 total grid points
  Based upon method of Burnham (1966)

 Data corrected for diamond-anvil cell absorption
 Note that exptl_absorpt_correction_tmin and _tmax
 the total correction factors applied to the intensities
 The individual factors are: 
         range of dac transmission factors (min-max)      0.308     0.394
         range of gasket transmission (min-max)           0.937     1.000
         range of P media transmission (min-max)          1.000     1.000

 thickness of diamond anvil 1:  1.500 mm, mu =  0.2000 mm-1
       thickness of platten 1:  3.300 mm, mu =  0.0500 mm-1

 thickness of diamond anvil 2:  1.500 mm, mu =  0.2000 mm-1
       thickness of platten 2:  3.300 mm, mu =  0.0500 mm-1

    Gasket shadowing corrections were made based upon
    Gasket thickness = 145.0 microns, radius = 250.0 microns
    Gasket absorption coeff =        30.00 mm-1
    REFLECTION WAS CONSIDERED TOTALLY OBSCURED IF 
 FRACTION CRYSTAL ILLUMINATED WAS LESS THAN 0.20

    Non-absorbing pressure medium
;
_exptl_crystal_colour Colourless
_exptl_crystal_density_diffrn 1.609
_exptl_crystal_density_meas ?
_exptl_crystal_density_method 'not measured'
_exptl_crystal_description Block
_exptl_crystal_F_000 3200
_exptl_crystal_preparation
;
crystal mounted in a diamond-anvil cell
;
_exptl_crystal_size_max 0.420
_exptl_crystal_size_mid 0.096
_exptl_crystal_size_min 0.096
_refine_diff_density_max 0.428
_refine_diff_density_min -0.406
_refine_diff_density_rms 0.082
_refine_ls_abs_structure_details 'Flack H D (1983), Acta Cryst. A39, 876-881'
_refine_ls_abs_structure_Flack 0.03(12)
_refine_ls_extinction_coef 'not refined'
_refine_ls_extinction_method none
_refine_ls_goodness_of_fit_ref 0.870
_refine_ls_hydrogen_treatment constr
_refine_ls_matrix_type full
_refine_ls_number_parameters 77
_refine_ls_number_reflns 572
_refine_ls_number_restraints 37
_refine_ls_restrained_S_all 0.853
_refine_ls_R_factor_all 0.2677
_refine_ls_R_factor_gt 0.0694
_refine_ls_shift/su_max 0.000
_refine_ls_shift/su_mean 0.000
_refine_ls_structure_factor_coef Fsqd
_refine_ls_weighting_details 'calc w=1/[\s^2^(Fo^2^)+(0.0000P)^2^+0.0000P] where P=(Fo^2^+2Fc^2^)/3'
_refine_ls_weighting_scheme calc
_refine_ls_wR_factor_gt 0.0818
_refine_ls_wR_factor_ref 0.1115
_reflns_number_gt 264
_reflns_number_total 2958
_reflns_threshold_expression 'Fsqd > 2.0u(Fsqd)'
_cod_data_source_file ja808531m_si_002_5.cif
_cod_data_source_block DAC_P3
_cod_depositor_comments
;
The following automatic conversions were performed:

'_exptl_crystal_density_meas' value 'not measured' was changed to '?'
- the value is perceived as not measured.

Automatic conversion script
Id: cif_fix_values 3008 2015-01-20 13:52:24Z robertas 
;
_cod_database_code 4104052
_diffrn_reflns_uneti/neti 0.010

loop_
_symmetry_equiv_pos_as_xyz
'x, y, z'
'-x+1/2, -y+1/2, z+1/2'
'-y, x+1/2, z+1/4'
'y+1/2, -x, z+3/4'
'x, -y, z+1/2'
'-x+1/2, y+1/2, z'
'-y, -x+1/2, z+3/4'
'y+1/2, x, z+1/4'
'x+1/2, y+1/2, z+1/2'
'-x+1, -y+1, z+1'
'-y+1/2, x+1, z+3/4'
'y+1, -x+1/2, z+5/4'
'x+1/2, -y+1/2, z+1'
'-x+1, y+1, z+1/2'
'-y+1/2, -x+1, z+5/4'
'y+1, x+1/2, z+3/4'

loop_
_atom_site_label
_atom_site_type_symbol
_atom_site_fract_x
_atom_site_fract_y
_atom_site_fract_z
_atom_site_U_iso_or_equiv
_atom_site_adp_type
_atom_site_occupancy
_atom_site_symmetry_multiplicity
_atom_site_calc_flag
_atom_site_refinement_flags
Zn1 Zn 1.6463(2) 1.4011(2) -0.0014(7) 0.057(2) Uiso 1 1 d .
Zn2 Zn 1.8476(3) 1.3937(2) 0.2931(7) 0.063(2) Uiso 1 1 d .
C1 C 1.6257(10) 1.5274(14) 0.0159(19) 0.063(9) Uiso 1 1 d D
H1 H 1.6011 1.5215 0.0743 0.075 Uiso 1 1 calc R
C2 C 1.6827(11) 1.5123(13) -0.113(2) 0.063(9) Uiso 1 1 d D
H2 H 1.7074 1.4951 -0.1631 0.075 Uiso 1 1 calc R
C3 C 1.9306(12) 1.3292(13) 0.141(2) 0.063(9) Uiso 1 1 d D
H3 H 1.9028 1.3156 0.0927 0.075 Uiso 1 1 calc R
C4 C 1.5244(15) 1.3764(13) 0.0159(18) 0.101(12) Uiso 1 1 d D
H4 H 1.5204 1.3839 -0.0574 0.121 Uiso 1 1 calc R
C5 C 1.5624(14) 1.3669(13) 0.169(2) 0.101(12) Uiso 1 1 d D
H5 H 1.5883 1.3667 0.2264 0.121 Uiso 1 1 calc R
C6 C 1.8502(14) 1.5065(14) 0.424(2) 0.101(12) Uiso 1 1 d D
H6 H 1.8359 1.4886 0.4862 0.121 Uiso 1 1 calc R
C7 C 1.6462(11) 1.3791(8) -0.236(3) 0.070(8) Uiso 1 1 d D
H7 H 1.6452 1.4188 -0.2492 0.084 Uiso 1 1 calc R
C8 C 1.6531(13) 1.2996(12) -0.1547(18) 0.070(8) Uiso 1 1 d D
H8 H 1.6573 1.2712 -0.1019 0.084 Uiso 1 1 calc R
C9 C 1.7892(10) 1.3546(13) 0.489(2) 0.070(8) Uiso 1 1 d D
H9 H 1.7525 1.3562 0.4583 0.084 Uiso 1 1 calc R
C10 C 1.7515(15) 1.3987(8) 0.139(3) 0.058(7) Uiso 1 1 d D
H10 H 1.7632 1.4346 0.1125 0.069 Uiso 1 1 calc R
C11 C 1.7039(10) 1.3219(10) 0.161(2) 0.058(7) Uiso 1 1 d D
H11 H 1.6765 1.2926 0.1549 0.069 Uiso 1 1 calc R
C12 C 1.7500(12) 1.3211(9) 0.2277(18) 0.058(7) Uiso 1 1 d D
H12 H 1.7593 1.2916 0.2759 0.069 Uiso 1 1 calc R
N1 N 1.6532(11) 1.4829(11) -0.033(3) 0.063(9) Uiso 1 1 d D
N2 N 1.9199(11) 1.3643(13) 0.227(2) 0.063(9) Uiso 1 1 d D
N3 N 1.5753(12) 1.3842(11) 0.067(3) 0.061(8) Uiso 1 1 d D
N4 N 1.8571(12) 1.4795(11) 0.326(3) 0.061(8) Uiso 1 1 d D
N5 N 1.6538(11) 1.3584(14) -0.136(2) 0.063(6) Uiso 1 1 d D
N6 N 1.8398(14) 1.3599(13) 0.435(2) 0.063(6) Uiso 1 1 d D
N7 N 1.7038(12) 1.3719(13) 0.105(2) 0.057(7) Uiso 1 1 d D
N8 N 1.7806(11) 1.3705(12) 0.213(2) 0.057(7) Uiso 1 1 d D

loop_
_atom_type_symbol
_atom_type_description
_atom_type_scat_dispersion_real
_atom_type_scat_dispersion_imag
_atom_type_scat_source
C C 0.0033 0.0016 'International Tables Vol C Tables 4.2.6.8 and 6.1.1.4'
H H 0.0000 0.0000 'International Tables Vol C Tables 4.2.6.8 and 6.1.1.4'
N N 0.0061 0.0033 'International Tables Vol C Tables 4.2.6.8 and 6.1.1.4'
Zn Zn 0.2839 1.4301 'International Tables Vol C Tables 4.2.6.8 and 6.1.1.4'

loop_
_exptl_crystal_face_index_h
_exptl_crystal_face_index_k
_exptl_crystal_face_index_l
_exptl_crystal_face_perp_dist
164.0091 175.5089 1.0000 0.0000
-10.0846 9.4810 1.0000 0.0480
-1.0000 1.0294 -5.5627 0.2100
1.0000 -1.0294 5.5627 0.2100
10.0846 -9.4810 -1.0000 0.0480
-164.0091 -175.5089 -1.0000 0.0960

loop_
_geom_angle_atom_site_label_1
_geom_angle_atom_site_label_2
_geom_angle_atom_site_label_3
_geom_angle
_geom_angle_site_symmetry_1
_geom_angle_site_symmetry_3
N3 Zn1 N1 111.4(12) . .
N3 Zn1 N5 111.0(12) . .
N1 Zn1 N5 108.0(14) . .
N3 Zn1 N7 102.2(13) . .
N1 Zn1 N7 114.3(12) . .
N5 Zn1 N7 109.9(12) . .
N8 Zn2 N6 106.6(14) . .
N8 Zn2 N2 111.6(12) . .
N6 Zn2 N2 108.6(13) . .
N8 Zn2 N4 117.6(12) . .
N6 Zn2 N4 102.8(14) . .
N2 Zn2 N4 109.0(13) . .
N2 C1 N1 116.7(13) 7_884 .
N2 C1 H1 121.7 7_884 .
N1 C1 H1 121.7 . .
C3 C2 N1 110.7(11) 7_884 .
C3 C2 H2 124.6 7_884 .
N1 C2 H2 124.6 . .
C2 C3 N2 109.1(11) 15_874 .
C2 C3 H3 125.4 15_874 .
N2 C3 H3 125.4 . .
N3 C4 N4 116.9(13) . 16_444
N3 C4 H4 121.5 . .
N4 C4 H4 121.5 16_444 .
C6 C5 N3 109.9(12) 16_444 .
C6 C5 H5 125.1 16_444 .
N3 C5 H5 125.1 . .
C5 C6 N4 110.7(11) 8 .
C5 C6 H6 124.6 8 .
N4 C6 H6 124.6 . .
N5 C7 N6 116.8(12) . 3_844
N5 C7 H7 121.6 . .
N6 C7 H7 121.6 3_844 .
C9 C8 N5 109.7(11) 3_844 .
C9 C8 H8 125.1 3_844 .
N5 C8 H8 125.1 . .
C8 C9 N6 110.4(11) 4_585 .
C8 C9 H9 124.8 4_585 .
N6 C9 H9 124.8 . .
N8 C10 N7 114.6(12) . .
N8 C10 H10 122.7 . .
N7 C10 H10 122.7 . .
C12 C11 N7 109.4(11) . .
C12 C11 H11 125.3 . .
N7 C11 H11 125.3 . .
C11 C12 N8 108.4(11) . .
C11 C12 H12 125.8 . .
N8 C12 H12 125.8 . .
C1 N1 C2 100.5(13) . .
C1 N1 Zn1 128(2) . .
C2 N1 Zn1 132(2) . .
C1 N2 C3 102.9(14) 15_874 .
C1 N2 Zn2 124(2) 15_874 .
C3 N2 Zn2 133(2) . .
C4 N3 C5 102.0(15) . .
C4 N3 Zn1 125(2) . .
C5 N3 Zn1 132(2) . .
C4 N4 C6 100.4(13) 8 .
C4 N4 Zn2 132(2) 8 .
C6 N4 Zn2 127(3) . .
C7 N5 C8 101.5(14) . .
C7 N5 Zn1 127(2) . .
C8 N5 Zn1 130(2) . .
C7 N6 C9 101.6(14) 4_585 .
C7 N6 Zn2 130(3) 4_585 .
C9 N6 Zn2 125(2) . .
C10 N7 C11 103.3(14) . .
C10 N7 Zn1 127(2) . .
C11 N7 Zn1 129(2) . .
C10 N8 C12 104.3(15) . .
C10 N8 Zn2 130(2) . .
C12 N8 Zn2 126(2) . .

loop_
_geom_bond_atom_site_label_1
_geom_bond_atom_site_label_2
_geom_bond_distance
_geom_bond_site_symmetry_2
Zn1 N3 1.88(3) .
Zn1 N1 1.93(3) .
Zn1 N5 1.95(3) .
Zn1 N7 1.99(3) .
Zn2 N8 1.92(3) .
Zn2 N6 1.93(3) .
Zn2 N2 1.98(2) .
Zn2 N4 2.03(3) .
C1 N2 1.327(18) 7_884
C1 N1 1.353(18) .
C1 H1 0.9300 .
C2 C3 1.345(5) 7_884
C2 N1 1.380(18) .
C2 H2 0.9300 .
C3 C2 1.345(5) 15_874
C3 N2 1.362(18) .
C3 H3 0.9300 .
C4 N3 1.345(19) .
C4 N4 1.350(18) 16_444
C4 H4 0.9300 .
C5 C6 1.346(5) 16_444
C5 N3 1.359(19) .
C5 H5 0.9300 .
C6 C5 1.346(5) 8
C6 N4 1.380(18) .
C6 H6 0.9300 .
C7 N5 1.331(18) .
C7 N6 1.349(18) 3_844
C7 H7 0.9300 .
C8 C9 1.346(5) 3_844
C8 N5 1.375(18) .
C8 H8 0.9300 .
C9 C8 1.346(5) 4_585
C9 N6 1.355(18) .
C9 H9 0.9300 .
C10 N8 1.307(18) .
C10 N7 1.329(18) .
C10 H10 0.9300 .
C11 C12 1.346(5) .
C11 N7 1.347(18) .
C11 H11 0.9300 .
C12 N8 1.351(18) .
C12 H12 0.9300 .
N2 C1 1.327(18) 15_874
N4 C4 1.350(18) 8
N6 C7 1.349(18) 4_585

loop_
_geom_torsion_atom_site_label_1
_geom_torsion_atom_site_label_2
_geom_torsion_atom_site_label_3
_geom_torsion_atom_site_label_4
_geom_torsion
_geom_torsion_site_symmetry_1
_geom_torsion_site_symmetry_4
N7 C11 C12 N8 -1(2) . .
N2 C1 N1 C2 -1(2) 7_884 .
N2 C1 N1 Zn1 -177(2) 7_884 .
C3 C2 N1 C1 -1(2) 7_884 .
C3 C2 N1 Zn1 175(2) 7_884 .
N3 Zn1 N1 C1 24(2) . .
N5 Zn1 N1 C1 146(2) . .
N7 Zn1 N1 C1 -91(2) . .
N3 Zn1 N1 C2 -151(2) . .
N5 Zn1 N1 C2 -29(2) . .
N7 Zn1 N1 C2 93(2) . .
C2 C3 N2 C1 4(3) 15_874 15_874
C2 C3 N2 Zn2 -173(2) 15_874 .
N8 Zn2 N2 C1 180(2) . 15_874
N6 Zn2 N2 C1 -63(3) . 15_874
N4 Zn2 N2 C1 48(2) . 15_874
N8 Zn2 N2 C3 -4(4) . .
N6 Zn2 N2 C3 113(3) . .
N4 Zn2 N2 C3 -136(3) . .
N4 C4 N3 C5 2(2) 16_444 .
N4 C4 N3 Zn1 172(3) 16_444 .
C6 C5 N3 C4 0(2) 16_444 .
C6 C5 N3 Zn1 -169(3) 16_444 .
N1 Zn1 N3 C4 82(2) . .
N5 Zn1 N3 C4 -38(2) . .
N7 Zn1 N3 C4 -155(2) . .
N1 Zn1 N3 C5 -111(3) . .
N5 Zn1 N3 C5 128(3) . .
N7 Zn1 N3 C5 11(3) . .
C5 C6 N4 C4 -2(4) 8 8
C5 C6 N4 Zn2 172.4(19) 8 .
N8 Zn2 N4 C4 -79(3) . 8
N6 Zn2 N4 C4 164(3) . 8
N2 Zn2 N4 C4 49(3) . 8
N8 Zn2 N4 C6 108(3) . .
N6 Zn2 N4 C6 -9(3) . .
N2 Zn2 N4 C6 -124(3) . .
N6 C7 N5 C8 1(2) 3_844 .
N6 C7 N5 Zn1 -165(2) 3_844 .
C9 C8 N5 C7 0(2) 3_844 .
C9 C8 N5 Zn1 165(3) 3_844 .
N3 Zn1 N5 C7 102(2) . .
N1 Zn1 N5 C7 -20(2) . .
N7 Zn1 N5 C7 -145(2) . .
N3 Zn1 N5 C8 -59(3) . .
N1 Zn1 N5 C8 178(2) . .
N7 Zn1 N5 C8 53(3) . .
C8 C9 N6 C7 1(3) 4_585 4_585
C8 C9 N6 Zn2 -161(2) 4_585 .
N8 Zn2 N6 C7 166(2) . 4_585
N2 Zn2 N6 C7 46(3) . 4_585
N4 Zn2 N6 C7 -69(3) . 4_585
N8 Zn2 N6 C9 -38(3) . .
N2 Zn2 N6 C9 -158(3) . .
N4 Zn2 N6 C9 87(3) . .
N8 C10 N7 C11 -1(3) . .
N8 C10 N7 Zn1 177.5(19) . .
C12 C11 N7 C10 2(2) . .
C12 C11 N7 Zn1 -177.3(19) . .
N3 Zn1 N7 C10 -134(2) . .
N1 Zn1 N7 C10 -14(3) . .
N5 Zn1 N7 C10 108(2) . .
N3 Zn1 N7 C11 44(2) . .
N1 Zn1 N7 C11 165(2) . .
N5 Zn1 N7 C11 -74(2) . .
N7 C10 N8 C12 1(3) . .
N7 C10 N8 Zn2 -175(2) . .
C11 C12 N8 C10 1(2) . .
C11 C12 N8 Zn2 176(2) . .
N6 Zn2 N8 C10 145(2) . .
N2 Zn2 N8 C10 -96(3) . .
N4 Zn2 N8 C10 31(3) . .
N6 Zn2 N8 C12 -29(3) . .
N2 Zn2 N8 C12 90(2) . .
N4 Zn2 N8 C12 -143(2) . .
